data_4510078
loop_
_publ_author_name
'Dubey, Rashmi'
'Singh, Praveen'
'Singh, Ajeet K.'
'Yadav, Manoj K.'
'Swati, D.'
'Vinayak, Manjula'
'Puerta, Carmen'
'Valerga, Pedro'
'Ravi Kumar, K.'
'Sridhar, B.'
'Tewari, Ashish K.'

_publ_section_title
;
 Polymorphic Signature of the Anti-inflammatory Activity of
 2,2&#x2032;-{[1,2-Phenylenebis(methylene)]bis(sulfanediyl)}bis(4,6-dimethylnicotinonitrile)
;
_journal_issue 3
_journal_name_full 'Crystal Growth &amp; Design'
_journal_page_first 1347
_journal_paper_doi 10.1021/cg401842y
_journal_volume 14
_journal_year 2014
_chemical_formula_moiety 'C24 H22 N4 S2'
_chemical_formula_sum 'C24 H22 N4 S2'
_chemical_formula_weight 430.58
_chemical_name_systematic 1,2-Bis-((4,6-Dimethyl-nicotinonitrile-yl)-sulfanyl)-benzene
_space_group_IT_number 14
_symmetry_cell_setting monoclinic
_symmetry_Int_Tables_number 14
_symmetry_space_group_name_Hall '-P 2ybc'
_symmetry_space_group_name_H-M 'P 1 21/c 1'
_atom_sites_solution_hydrogens geom
_atom_sites_solution_primary direct
_atom_sites_solution_secondary difmap
_audit_creation_method SHELXL-97
_cell_angle_alpha 90.00
_cell_angle_beta 92.98(3)
_cell_angle_gamma 90.00
_cell_formula_units_Z 8
_cell_length_a 15.815(3)
_cell_length_b 18.657(4)
_cell_length_c 14.626(3)
_cell_measurement_temperature 293(2)
_cell_volume 4309.7(15)
_computing_cell_refinement 'SAINT (Bruker, 2001)'
_computing_data_collection 'SMART (Bruker, 2001)'
_computing_data_reduction SAINT
_computing_molecular_graphics 'SHELXTL/PC (Sheldrick, 1990)'
_computing_publication_material SHELXL97
_computing_structure_refinement 'SHELXTL (Sheldrick, 2001)'
_computing_structure_solution 'SHELXTL (Sheldrick, 2001)'
_diffrn_ambient_temperature 293(2)
_diffrn_measured_fraction_theta_full 0.990
_diffrn_measured_fraction_theta_max 0.990
_diffrn_measurement_device_type 'Bruker SMART APEX CCD area detector'
_diffrn_measurement_method '1700 omega scan frames, 0.3 deg, 10 sec'
_diffrn_radiation_monochromator graphite
_diffrn_radiation_probe x-ray
_diffrn_radiation_type MoK\a
_diffrn_radiation_wavelength 0.71073
_diffrn_reflns_av_R_equivalents 0.0562
_diffrn_reflns_av_sigmaI/netI 0.0588
_diffrn_reflns_limit_h_max 20
_diffrn_reflns_limit_h_min -21
_diffrn_reflns_limit_k_max 25
_diffrn_reflns_limit_k_min -20
_diffrn_reflns_limit_l_max 18
_diffrn_reflns_limit_l_min -20
_diffrn_reflns_number 39180
_diffrn_reflns_theta_full 29.57
_diffrn_reflns_theta_max 29.57
_diffrn_reflns_theta_min 1.29
_diffrn_source 'fine-focus sealed tube'
_diffrn_source_type 'Bruker SMART APEX'
_diffrn_standards_decay_% -0.0006
_diffrn_standards_number 0
_exptl_absorpt_coefficient_mu 0.266
_exptl_crystal_density_diffrn 1.327
_exptl_crystal_density_method 'not measured'
_exptl_crystal_F_000 1808
_exptl_crystal_size_max 0.32
_exptl_crystal_size_mid 0.30
_exptl_crystal_size_min 0.24
_refine_diff_density_max 0.603
_refine_diff_density_min -0.347
_refine_diff_density_rms 0.079
_refine_ls_extinction_method none
_refine_ls_goodness_of_fit_ref 1.033
_refine_ls_hydrogen_treatment constr
_refine_ls_matrix_type full
_refine_ls_number_parameters 549
_refine_ls_number_reflns 11928
_refine_ls_number_restraints 0
_refine_ls_restrained_S_all 1.033
_refine_ls_R_factor_all 0.0849
_refine_ls_R_factor_gt 0.0563
_refine_ls_shift/su_max 0.000
_refine_ls_shift/su_mean 0.000
_refine_ls_structure_factor_coef Fsqd
_refine_ls_weighting_details 'calc w=1/[\s^2^(Fo^2^)+(0.0628P)^2^+1.0185P] where P=(Fo^2^+2Fc^2^)/3'
_refine_ls_weighting_scheme calc
_refine_ls_wR_factor_gt 0.1241
_refine_ls_wR_factor_ref 0.1416
_reflns_number_gt 8052
_reflns_number_total 11928
_reflns_threshold_expression >2sigma(I)
_cod_data_source_file cg401842y_si_001.cif
_cod_data_source_block pv0902
_cod_original_cell_volume 4309.8(15)
_cod_original_sg_symbol_H-M 'P 21/c'
_cod_database_code 4510078

loop_
_symmetry_equiv_pos_as_xyz
'x, y, z'
'-x, y+1/2, -z+1/2'
'-x, -y, -z'
'x, -y-1/2, z-1/2'

loop_
_atom_site_label
_atom_site_type_symbol
_atom_site_fract_x
_atom_site_fract_y
_atom_site_fract_z
_atom_site_U_iso_or_equiv
_atom_site_adp_type
_atom_site_occupancy
_atom_site_symmetry_multiplicity
_atom_site_calc_flag
_atom_site_refinement_flags
S1 S 0.30925(3) 0.67816(3) 0.88721(4) 0.02352(13) Uani 1 1 d .
S2 S 0.31802(3) 0.67738(3) 0.64513(4) 0.02403(13) Uani 1 1 d .
N1 N 0.15185(11) 0.69929(9) 0.81511(12) 0.0207(4) Uani 1 1 d .
N2 N 0.37044(12) 0.86685(10) 0.91313(13) 0.0278(4) Uani 1 1 d .
N3 N 0.16323(11) 0.66009(10) 0.56671(12) 0.0246(4) Uani 1 1 d .
N4 N 0.32409(13) 0.87129(10) 0.64750(14) 0.0324(5) Uani 1 1 d .
C1 C 0.22293(13) 0.73100(11) 0.84664(14) 0.0199(4) Uani 1 1 d .
C2 C 0.23250(13) 0.80581(11) 0.84992(14) 0.0201(4) Uani 1 1 d .
C3 C 0.16545(13) 0.84957(11) 0.81864(14) 0.0214(4) Uani 1 1 d .
C4 C 0.09220(13) 0.81606(11) 0.78605(15) 0.0233(5) Uani 1 1 d .
H4 H 0.0452 0.8439 0.7639 0.028 Uiso 1 1 calc R
C5 C 0.08704(13) 0.74150(11) 0.78551(14) 0.0210(4) Uani 1 1 d .
C6 C 0.31036(13) 0.83863(11) 0.88536(15) 0.0217(4) Uani 1 1 d .
C7 C 0.17391(14) 0.92992(12) 0.82158(18) 0.0314(5) Uani 1 1 d .
H7A H 0.1237 0.9518 0.7910 0.047 Uiso 1 1 calc R
H7B H 0.2245 0.9443 0.7902 0.047 Uiso 1 1 calc R
H7C H 0.1790 0.9459 0.8854 0.047 Uiso 1 1 calc R
C8 C 0.00744(13) 0.70364(12) 0.75243(16) 0.0282(5) Uani 1 1 d .
H8A H 0.0197 0.6722 0.7011 0.042 Uiso 1 1 calc R
H8B H -0.0353 0.7391 0.7322 0.042 Uiso 1 1 calc R
H8C H -0.0140 0.6749 0.8024 0.042 Uiso 1 1 calc R
C9 C 0.27644(14) 0.58778(11) 0.85476(19) 0.0332(6) Uani 1 1 d .
H9A H 0.2587 0.5617 0.9095 0.040 Uiso 1 1 calc R
H9B H 0.2273 0.5901 0.8100 0.040 Uiso 1 1 calc R
C10 C 0.34781(13) 0.54807(11) 0.81324(16) 0.0246(5) Uani 1 1 d .
C11 C 0.35826(14) 0.54591(11) 0.71926(17) 0.0269(5) Uani 1 1 d .
C12 C 0.42634(16) 0.50745(12) 0.68732(18) 0.0349(6) Uani 1 1 d .
H12 H 0.4341 0.5061 0.6234 0.042 Uiso 1 1 calc R
C13 C 0.48265(15) 0.47135(12) 0.7457(2) 0.0380(6) Uani 1 1 d .
H13 H 0.5283 0.4453 0.7221 0.046 Uiso 1 1 calc R
C14 C 0.47233(14) 0.47324(12) 0.8383(2) 0.0353(6) Uani 1 1 d .
H14 H 0.5108 0.4485 0.8791 0.042 Uiso 1 1 calc R
C15 C 0.40544(14) 0.51143(11) 0.87189(18) 0.0302(5) Uani 1 1 d .
H15 H 0.3987 0.5127 0.9360 0.036 Uiso 1 1 calc R
C16 C 0.29707(17) 0.58148(12) 0.65138(18) 0.0379(6) Uani 1 1 d .
H16A H 0.2384 0.5736 0.6699 0.045 Uiso 1 1 calc R
H16B H 0.3023 0.5597 0.5902 0.045 Uiso 1 1 calc R
C17 C 0.22128(13) 0.70826(11) 0.59590(14) 0.0220(4) Uani 1 1 d .
C18 C 0.20742(13) 0.78274(12) 0.58984(14) 0.0234(5) Uani 1 1 d .
C19 C 0.13007(14) 0.80811(12) 0.55239(15) 0.0262(5) Uani 1 1 d .
C20 C 0.07057(14) 0.75755(13) 0.52332(15) 0.0273(5) Uani 1 1 d .
H20 H 0.0171 0.7726 0.4977 0.033 Uiso 1 1 calc R
C21 C 0.08863(14) 0.68476(12) 0.53136(15) 0.0258(5) Uani 1 1 d .
C22 C 0.27265(14) 0.83199(12) 0.62167(15) 0.0255(5) Uani 1 1 d .
C23 C 0.11175(16) 0.88702(13) 0.54279(18) 0.0370(6) Uani 1 1 d .
H23A H 0.0506 0.8951 0.5444 0.055 Uiso 1 1 calc R
H23B H 0.1317 0.9043 0.4844 0.055 Uiso 1 1 calc R
H23C H 0.1410 0.9131 0.5933 0.055 Uiso 1 1 calc R
C24 C 0.02473(14) 0.62868(13) 0.50092(16) 0.0318(5) Uani 1 1 d .
H24A H 0.0535 0.5826 0.4937 0.048 Uiso 1 1 calc R
H24B H -0.0031 0.6430 0.4423 0.048 Uiso 1 1 calc R
H24C H -0.0178 0.6239 0.5470 0.048 Uiso 1 1 calc R
S3 S 0.19891(3) 0.28841(3) 0.86016(4) 0.02222(13) Uani 1 1 d .
S4 S 0.17661(3) 0.30628(3) 0.60565(4) 0.02400(13) Uani 1 1 d .
N5 N 0.36064(11) 0.28111(9) 0.92110(12) 0.0210(4) Uani 1 1 d .
N6 N 0.15354(12) 0.09965(10) 0.84979(15) 0.0342(5) Uani 1 1 d .
N7 N 0.33629(11) 0.27800(9) 0.66499(12) 0.0228(4) Uani 1 1 d .
N8 N 0.10557(12) 0.12109(10) 0.57314(14) 0.0314(5) Uani 1 1 d .
C25 C 0.29195(13) 0.24324(11) 0.89639(14) 0.0197(4) Uani 1 1 d .
C26 C 0.29082(13) 0.16752(11) 0.89859(14) 0.0206(4) Uani 1 1 d .
C27 C 0.36420(13) 0.12994(11) 0.92647(14) 0.0218(4) Uani 1 1 d .
C28 C 0.43495(13) 0.17067(12) 0.95177(15) 0.0242(5) Uani 1 1 d .
H28 H 0.4863 0.1476 0.9713 0.029 Uiso 1 1 calc R
C29 C 0.43129(13) 0.24500(12) 0.94875(14) 0.0227(4) Uani 1 1 d .
C30 C 0.21443(13) 0.13007(11) 0.87116(15) 0.0228(5) Uani 1 1 d .
C31 C 0.36563(14) 0.04935(11) 0.92606(17) 0.0292(5) Uani 1 1 d .
H31A H 0.3589 0.0320 0.8629 0.044 Uiso 1 1 calc R
H31B H 0.3192 0.0311 0.9613 0.044 Uiso 1 1 calc R
H31C H 0.4198 0.0324 0.9538 0.044 Uiso 1 1 calc R
C32 C 0.50704(13) 0.28981(12) 0.97485(16) 0.0284(5) Uani 1 1 d .
H32A H 0.5492 0.2604 1.0090 0.043 Uiso 1 1 calc R
H32B H 0.4901 0.3298 1.0132 0.043 Uiso 1 1 calc R
H32C H 0.5315 0.3085 0.9194 0.043 Uiso 1 1 calc R
C33 C 0.23946(13) 0.37846(11) 0.84385(16) 0.0254(5) Uani 1 1 d .
H33A H 0.2578 0.3997 0.9037 0.030 Uiso 1 1 calc R
H33B H 0.2889 0.3769 0.8050 0.030 Uiso 1 1 calc R
C34 C 0.16995(13) 0.42294(11) 0.79843(15) 0.0223(4) Uani 1 1 d .
C35 C 0.16049(13) 0.43174(10) 0.70316(15) 0.0215(4) Uani 1 1 d .
C36 C 0.09592(14) 0.47574(11) 0.66677(16) 0.0256(5) Uani 1 1 d .
H36 H 0.0901 0.4827 0.6024 0.031 Uiso 1 1 calc R
C37 C 0.04004(14) 0.50960(11) 0.72263(17) 0.0283(5) Uani 1 1 d .
H37 H -0.0036 0.5394 0.6966 0.034 Uiso 1 1 calc R
C38 C 0.04805(14) 0.49990(11) 0.81623(17) 0.0286(5) Uani 1 1 d .
H38 H 0.0094 0.5223 0.8548 0.034 Uiso 1 1 calc R
C39 C 0.11289(14) 0.45725(11) 0.85370(16) 0.0269(5) Uani 1 1 d .
H39 H 0.1186 0.4513 0.9182 0.032 Uiso 1 1 calc R
C40 C 0.21666(14) 0.39532(11) 0.63718(16) 0.0262(5) Uani 1 1 d .
H40A H 0.2746 0.3909 0.6656 0.031 Uiso 1 1 calc R
H40B H 0.2197 0.4250 0.5814 0.031 Uiso 1 1 calc R
C41 C 0.26280(13) 0.24992(11) 0.63587(14) 0.0204(4) Uani 1 1 d .
C42 C 0.24983(13) 0.17529(11) 0.62728(14) 0.0218(4) Uani 1 1 d .
C43 C 0.31704(14) 0.12869(11) 0.65008(15) 0.0243(5) Uani 1 1 d .
C44 C 0.39325(14) 0.15938(12) 0.68058(15) 0.0267(5) Uani 1 1 d .
H44 H 0.4404 0.1297 0.6970 0.032 Uiso 1 1 calc R
C45 C 0.40096(13) 0.23341(12) 0.68721(15) 0.0241(5) Uani 1 1 d .
C46 C 0.16913(14) 0.14633(11) 0.59688(15) 0.0229(5) Uani 1 1 d .
C47 C 0.30569(15) 0.04901(12) 0.64104(18) 0.0336(6) Uani 1 1 d .
H47A H 0.3561 0.0246 0.6676 0.050 Uiso 1 1 calc R
H47B H 0.2976 0.0363 0.5762 0.050 Uiso 1 1 calc R
H47C H 0.2559 0.0341 0.6735 0.050 Uiso 1 1 calc R
C48 C 0.48241(14) 0.26912(13) 0.71764(16) 0.0308(5) Uani 1 1 d .
H48A H 0.5065 0.2930 0.6653 0.046 Uiso 1 1 calc R
H48B H 0.5224 0.2331 0.7426 0.046 Uiso 1 1 calc R
H48C H 0.4717 0.3047 0.7650 0.046 Uiso 1 1 calc R

loop_
_atom_site_aniso_label
_atom_site_aniso_U_11
_atom_site_aniso_U_22
_atom_site_aniso_U_33
_atom_site_aniso_U_23
_atom_site_aniso_U_13
_atom_site_aniso_U_12
S1 0.0198(3) 0.0230(3) 0.0276(3) -0.0009(2) -0.0005(2) 0.0033(2)
S2 0.0198(3) 0.0252(3) 0.0266(3) 0.0008(2) -0.0037(2) -0.0041(2)
N1 0.0181(9) 0.0237(9) 0.0202(9) -0.0020(7) 0.0018(7) -0.0001(7)
N2 0.0245(10) 0.0259(10) 0.0327(11) -0.0010(8) -0.0017(8) 0.0019(8)
N3 0.0217(9) 0.0315(10) 0.0205(10) 0.0034(8) -0.0010(7) -0.0039(8)
N4 0.0317(11) 0.0279(10) 0.0376(12) -0.0049(9) 0.0026(9) -0.0012(9)
C1 0.0188(10) 0.0230(10) 0.0181(10) -0.0009(8) 0.0026(8) 0.0028(8)
C2 0.0183(10) 0.0227(10) 0.0194(11) -0.0031(8) 0.0016(8) 0.0004(8)
C3 0.0201(10) 0.0217(10) 0.0223(11) 0.0002(8) 0.0012(8) 0.0016(8)
C4 0.0196(11) 0.0249(11) 0.0251(12) 0.0023(9) 0.0000(9) 0.0038(9)
C5 0.0181(10) 0.0259(11) 0.0193(11) -0.0017(8) 0.0016(8) -0.0011(8)
C6 0.0203(11) 0.0193(10) 0.0256(12) -0.0028(8) 0.0026(9) 0.0018(8)
C7 0.0253(12) 0.0222(11) 0.0465(15) -0.0016(10) -0.0013(11) 0.0016(9)
C8 0.0205(11) 0.0307(12) 0.0329(13) -0.0030(10) -0.0020(10) -0.0036(9)
C9 0.0209(11) 0.0204(11) 0.0589(17) 0.0007(11) 0.0089(11) -0.0013(9)
C10 0.0146(10) 0.0156(10) 0.0436(14) 0.0005(9) 0.0013(9) -0.0015(8)
C11 0.0226(11) 0.0167(10) 0.0406(14) -0.0005(9) -0.0061(10) -0.0045(8)
C12 0.0382(14) 0.0265(12) 0.0404(15) -0.0086(10) 0.0063(12) -0.0074(10)
C13 0.0249(13) 0.0218(12) 0.068(2) -0.0044(12) 0.0070(12) 0.0025(10)
C14 0.0177(11) 0.0227(11) 0.0647(19) 0.0096(11) -0.0061(11) 0.0022(9)
C15 0.0283(12) 0.0228(11) 0.0394(14) 0.0056(10) 0.0000(10) -0.0038(9)
C16 0.0432(15) 0.0226(12) 0.0458(16) 0.0016(10) -0.0185(12) -0.0090(11)
C17 0.0208(11) 0.0280(11) 0.0175(11) 0.0027(8) 0.0026(8) -0.0018(9)
C18 0.0219(11) 0.0286(11) 0.0199(11) 0.0022(9) 0.0037(9) -0.0020(9)
C19 0.0270(12) 0.0303(12) 0.0217(12) 0.0047(9) 0.0049(9) 0.0022(9)
C20 0.0207(11) 0.0373(13) 0.0239(12) 0.0064(9) 0.0011(9) 0.0008(9)
C21 0.0226(11) 0.0353(12) 0.0195(11) 0.0043(9) 0.0014(9) -0.0054(9)
C22 0.0264(12) 0.0259(11) 0.0245(12) 0.0023(9) 0.0046(9) 0.0023(9)
C23 0.0313(13) 0.0352(14) 0.0445(16) 0.0048(11) 0.0023(11) 0.0043(11)
C24 0.0233(12) 0.0405(14) 0.0308(13) 0.0063(10) -0.0050(10) -0.0080(10)
S3 0.0160(3) 0.0187(3) 0.0316(3) 0.0035(2) -0.0026(2) -0.0006(2)
S4 0.0214(3) 0.0215(3) 0.0289(3) -0.0018(2) -0.0012(2) 0.0029(2)
N5 0.0175(9) 0.0229(9) 0.0223(10) 0.0029(7) -0.0011(7) -0.0017(7)
N6 0.0256(11) 0.0236(10) 0.0530(14) -0.0034(9) -0.0030(9) -0.0004(8)
N7 0.0181(9) 0.0253(9) 0.0251(10) -0.0005(7) 0.0030(7) -0.0005(7)
N8 0.0288(11) 0.0327(11) 0.0330(12) -0.0043(9) 0.0041(9) -0.0050(9)
C25 0.0173(10) 0.0208(10) 0.0210(11) 0.0015(8) 0.0003(8) 0.0009(8)
C26 0.0193(10) 0.0212(10) 0.0213(11) 0.0004(8) 0.0005(8) 0.0001(8)
C27 0.0217(11) 0.0232(11) 0.0207(11) 0.0024(8) 0.0016(9) 0.0027(8)
C28 0.0179(10) 0.0298(12) 0.0245(12) 0.0025(9) -0.0020(9) 0.0034(9)
C29 0.0164(10) 0.0306(12) 0.0206(11) 0.0018(9) -0.0014(8) -0.0014(9)
C30 0.0218(11) 0.0185(10) 0.0282(12) 0.0023(8) 0.0014(9) 0.0040(8)
C31 0.0252(12) 0.0224(11) 0.0399(14) 0.0032(10) -0.0003(10) 0.0061(9)
C32 0.0204(11) 0.0324(12) 0.0318(13) 0.0026(10) -0.0044(10) -0.0027(9)
C33 0.0218(11) 0.0182(10) 0.0354(13) 0.0038(9) -0.0051(9) -0.0033(8)
C34 0.0175(10) 0.0163(10) 0.0326(12) 0.0013(8) -0.0021(9) -0.0039(8)
C35 0.0197(10) 0.0137(9) 0.0311(12) 0.0007(8) 0.0018(9) -0.0024(8)
C36 0.0254(12) 0.0195(10) 0.0313(13) 0.0043(9) -0.0051(10) -0.0028(9)
C37 0.0178(11) 0.0172(10) 0.0494(15) 0.0026(10) -0.0044(10) 0.0008(8)
C38 0.0228(12) 0.0195(11) 0.0440(15) -0.0053(10) 0.0064(10) -0.0006(9)
C39 0.0287(12) 0.0209(11) 0.0312(13) -0.0001(9) 0.0008(10) -0.0029(9)
C40 0.0257(12) 0.0190(10) 0.0342(13) 0.0021(9) 0.0052(10) -0.0010(9)
C41 0.0187(10) 0.0244(10) 0.0183(11) -0.0010(8) 0.0029(8) 0.0022(8)
C42 0.0215(11) 0.0243(11) 0.0200(11) 0.0021(8) 0.0052(8) -0.0010(8)
C43 0.0271(12) 0.0232(11) 0.0233(11) 0.0013(8) 0.0067(9) 0.0037(9)
C44 0.0220(11) 0.0297(12) 0.0288(12) 0.0018(9) 0.0047(9) 0.0052(9)
C45 0.0204(11) 0.0281(11) 0.0241(12) 0.0005(9) 0.0047(9) 0.0013(9)
C46 0.0251(12) 0.0211(10) 0.0229(11) -0.0007(8) 0.0053(9) 0.0028(9)
C47 0.0320(13) 0.0229(12) 0.0461(16) 0.0030(10) 0.0049(11) 0.0040(10)
C48 0.0215(12) 0.0354(13) 0.0353(14) -0.0017(10) 0.0003(10) -0.0003(10)

loop_
_atom_type_symbol
_atom_type_description
_atom_type_scat_dispersion_real
_atom_type_scat_dispersion_imag
_atom_type_scat_source
C C 0.0033 0.0016 'International Tables Vol C Tables 4.2.6.8 and 6.1.1.4'
H H 0.0000 0.0000 'International Tables Vol C Tables 4.2.6.8 and 6.1.1.4'
N N 0.0061 0.0033 'International Tables Vol C Tables 4.2.6.8 and 6.1.1.4'
S S 0.1246 0.1234 'International Tables Vol C Tables 4.2.6.8 and 6.1.1.4'

loop_
_geom_angle_atom_site_label_1
_geom_angle_atom_site_label_2
_geom_angle_atom_site_label_3
_geom_angle
C1 S1 C9 103.02(11)
C17 S2 C16 100.72(11)
C1 N1 C5 117.80(18)
C17 N3 C21 117.80(19)
N1 C1 C2 122.75(19)
N1 C1 S1 119.57(16)
C2 C1 S1 117.67(16)
C3 C2 C1 119.42(19)
C3 C2 C6 119.18(18)
C1 C2 C6 121.40(19)
C4 C3 C2 117.26(19)
C4 C3 C7 122.21(19)
C2 C3 C7 120.53(19)
C3 C4 C5 120.16(19)
C3 C4 H4 119.9
C5 C4 H4 119.9
N1 C5 C4 122.61(19)
N1 C5 C8 116.10(18)
C4 C5 C8 121.30(19)
N2 C6 C2 177.6(2)
C3 C7 H7A 109.5
C3 C7 H7B 109.5
H7A C7 H7B 109.5
C3 C7 H7C 109.5
H7A C7 H7C 109.5
H7B C7 H7C 109.5
C5 C8 H8A 109.5
C5 C8 H8B 109.5
H8A C8 H8B 109.5
C5 C8 H8C 109.5
H8A C8 H8C 109.5
H8B C8 H8C 109.5
C10 C9 S1 110.61(15)
C10 C9 H9A 109.5
S1 C9 H9A 109.5
C10 C9 H9B 109.5
S1 C9 H9B 109.5
H9A C9 H9B 108.1
C11 C10 C15 119.0(2)
C11 C10 C9 122.8(2)
C15 C10 C9 118.2(2)
C10 C11 C12 118.6(2)
C10 C11 C16 122.2(2)
C12 C11 C16 119.2(2)
C13 C12 C11 122.0(2)
C13 C12 H12 119.0
C11 C12 H12 119.0
C14 C13 C12 119.5(2)
C14 C13 H13 120.2
C12 C13 H13 120.2
C13 C14 C15 119.7(2)
C13 C14 H14 120.2
C15 C14 H14 120.2
C14 C15 C10 121.3(2)
C14 C15 H15 119.4
C10 C15 H15 119.4
C11 C16 S2 110.72(15)
C11 C16 H16A 109.5
S2 C16 H16A 109.5
C11 C16 H16B 109.5
S2 C16 H16B 109.5
H16A C16 H16B 108.1
N3 C17 C18 122.7(2)
N3 C17 S2 118.65(16)
C18 C17 S2 118.64(16)
C19 C18 C17 119.3(2)
C19 C18 C22 120.6(2)
C17 C18 C22 120.2(2)
C20 C19 C18 117.2(2)
C20 C19 C23 120.9(2)
C18 C19 C23 121.9(2)
C19 C20 C21 120.4(2)
C19 C20 H20 119.8
C21 C20 H20 119.8
N3 C21 C20 122.6(2)
N3 C21 C24 116.0(2)
C20 C21 C24 121.4(2)
N4 C22 C18 179.5(3)
C19 C23 H23A 109.5
C19 C23 H23B 109.5
H23A C23 H23B 109.5
C19 C23 H23C 109.5
H23A C23 H23C 109.5
H23B C23 H23C 109.5
C21 C24 H24A 109.5
C21 C24 H24B 109.5
H24A C24 H24B 109.5
C21 C24 H24C 109.5
H24A C24 H24C 109.5
H24B C24 H24C 109.5
C25 S3 C33 100.81(10)
C41 S4 C40 103.05(10)
C25 N5 C29 117.92(18)
C41 N7 C45 118.45(18)
N5 C25 C26 122.41(18)
N5 C25 S3 119.17(15)
C26 C25 S3 118.42(15)
C27 C26 C25 119.77(19)
C27 C26 C30 120.76(19)
C25 C26 C30 119.47(18)
C28 C27 C26 116.68(19)
C28 C27 C31 122.47(19)
C26 C27 C31 120.83(19)
C27 C28 C29 120.47(19)
C27 C28 H28 119.8
C29 C28 H28 119.8
N5 C29 C28 122.74(19)
N5 C29 C32 115.97(19)
C28 C29 C32 121.28(19)
N6 C30 C26 179.4(3)
C27 C31 H31A 109.5
C27 C31 H31B 109.5
H31A C31 H31B 109.5
C27 C31 H31C 109.5
H31A C31 H31C 109.5
H31B C31 H31C 109.5
C29 C32 H32A 109.5
C29 C32 H32B 109.5
H32A C32 H32B 109.5
C29 C32 H32C 109.5
H32A C32 H32C 109.5
H32B C32 H32C 109.5
C34 C33 S3 108.24(14)
C34 C33 H33A 110.1
S3 C33 H33A 110.1
C34 C33 H33B 110.1
S3 C33 H33B 110.1
H33A C33 H33B 108.4
C39 C34 C35 118.8(2)
C39 C34 C33 118.4(2)
C35 C34 C33 122.75(19)
C36 C35 C34 119.1(2)
C36 C35 C40 117.7(2)
C34 C35 C40 123.16(19)
C37 C36 C35 121.3(2)
C37 C36 H36 119.3
C35 C36 H36 119.3
C38 C37 C36 119.8(2)
C38 C37 H37 120.1
C36 C37 H37 120.1
C37 C38 C39 119.6(2)
C37 C38 H38 120.2
C39 C38 H38 120.2
C38 C39 C34 121.3(2)
C38 C39 H39 119.3
C34 C39 H39 119.3
C35 C40 S4 111.29(14)
C35 C40 H40A 109.4
S4 C40 H40A 109.4
C35 C40 H40B 109.4
S4 C40 H40B 109.4
H40A C40 H40B 108.0
N7 C41 C42 122.65(19)
N7 C41 S4 119.98(16)
C42 C41 S4 117.37(16)
C43 C42 C41 119.1(2)
C43 C42 C46 119.47(19)
C41 C42 C46 121.44(19)
C44 C43 C42 117.2(2)
C44 C43 C47 122.3(2)
C42 C43 C47 120.5(2)
C43 C44 C45 120.3(2)
C43 C44 H44 119.9
C45 C44 H44 119.9
N7 C45 C44 122.3(2)
N7 C45 C48 115.36(19)
C44 C45 C48 122.3(2)
N8 C46 C42 177.9(2)
C43 C47 H47A 109.5
C43 C47 H47B 109.5
H47A C47 H47B 109.5
C43 C47 H47C 109.5
H47A C47 H47C 109.5
H47B C47 H47C 109.5
C45 C48 H48A 109.5
C45 C48 H48B 109.5
H48A C48 H48B 109.5
C45 C48 H48C 109.5
H48A C48 H48C 109.5
H48B C48 H48C 109.5

loop_
_geom_bond_atom_site_label_1
_geom_bond_atom_site_label_2
_geom_bond_distance
S1 C1 1.762(2)
S1 C9 1.820(2)
S2 C17 1.754(2)
S2 C16 1.823(2)
N1 C1 1.331(3)
N1 C5 1.346(3)
N2 C6 1.142(3)
N3 C17 1.339(3)
N3 C21 1.345(3)
N4 C22 1.145(3)
C1 C2 1.404(3)
C2 C3 1.396(3)
C2 C6 1.447(3)
C3 C4 1.379(3)
C3 C7 1.506(3)
C4 C5 1.393(3)
C4 H4 0.9500
C5 C8 1.502(3)
C7 H7A 0.9800
C7 H7B 0.9800
C7 H7C 0.9800
C8 H8A 0.9800
C8 H8B 0.9800
C8 H8C 0.9800
C9 C10 1.504(3)
C9 H9A 0.9900
C9 H9B 0.9900
C10 C11 1.393(3)
C10 C15 1.397(3)
C11 C12 1.394(3)
C11 C16 1.504(3)
C12 C13 1.378(4)
C12 H12 0.9500
C13 C14 1.372(4)
C13 H13 0.9500
C14 C15 1.386(3)
C14 H14 0.9500
C15 H15 0.9500
C16 H16A 0.9900
C16 H16B 0.9900
C17 C18 1.409(3)
C18 C19 1.397(3)
C18 C22 1.441(3)
C19 C20 1.384(3)
C19 C23 1.506(3)
C20 C21 1.391(3)
C20 H20 0.9500
C21 C24 1.506(3)
C23 H23A 0.9800
C23 H23B 0.9800
C23 H23C 0.9800
C24 H24A 0.9800
C24 H24B 0.9800
C24 H24C 0.9800
S3 C25 1.754(2)
S3 C33 1.819(2)
S4 C41 1.760(2)
S4 C40 1.829(2)
N5 C25 1.330(3)
N5 C29 1.349(3)
N6 C30 1.147(3)
N7 C41 1.325(3)
N7 C45 1.345(3)
N8 C46 1.147(3)
C25 C26 1.413(3)
C26 C27 1.398(3)
C26 C30 1.435(3)
C27 C28 1.387(3)
C27 C31 1.504(3)
C28 C29 1.389(3)
C28 H28 0.9500
C29 C32 1.494(3)
C31 H31A 0.9800
C31 H31B 0.9800
C31 H31C 0.9800
C32 H32A 0.9800
C32 H32B 0.9800
C32 H32C 0.9800
C33 C34 1.504(3)
C33 H33A 0.9900
C33 H33B 0.9900
C34 C39 1.398(3)
C34 C35 1.403(3)
C35 C36 1.394(3)
C35 C40 1.507(3)
C36 C37 1.387(3)
C36 H36 0.9500
C37 C38 1.380(3)
C37 H37 0.9500
C38 C39 1.388(3)
C38 H38 0.9500
C39 H39 0.9500
C40 H40A 0.9900
C40 H40B 0.9900
C41 C42 1.412(3)
C42 C43 1.400(3)
C42 C46 1.435(3)
C43 C44 1.387(3)
C43 C47 1.502(3)
C44 C45 1.389(3)
C44 H44 0.9500
C45 C48 1.497(3)
C47 H47A 0.9800
C47 H47B 0.9800
C47 H47C 0.9800
C48 H48A 0.9800
C48 H48B 0.9800
C48 H48C 0.9800

loop_
_geom_torsion_atom_site_label_1
_geom_torsion_atom_site_label_2
_geom_torsion_atom_site_label_3
_geom_torsion_atom_site_label_4
_geom_torsion
C5 N1 C1 C2 -0.1(3)
C5 N1 C1 S1 179.39(15)
C9 S1 C1 N1 8.80(19)
C9 S1 C1 C2 -171.70(17)
N1 C1 C2 C3 -0.3(3)
S1 C1 C2 C3 -179.82(16)
N1 C1 C2 C6 179.45(19)
S1 C1 C2 C6 0.0(3)
C1 C2 C3 C4 0.2(3)
C6 C2 C3 C4 -179.55(19)
C1 C2 C3 C7 179.9(2)
C6 C2 C3 C7 0.1(3)
C2 C3 C4 C5 0.2(3)
C7 C3 C4 C5 -179.4(2)
C1 N1 C5 C4 0.6(3)
C1 N1 C5 C8 -178.72(18)
C3 C4 C5 N1 -0.7(3)
C3 C4 C5 C8 178.6(2)
C1 S1 C9 C10 135.01(18)
S1 C9 C10 C11 -93.4(2)
S1 C9 C10 C15 87.1(2)
C15 C10 C11 C12 -0.3(3)
C9 C10 C11 C12 -179.8(2)
C15 C10 C11 C16 177.55(19)
C9 C10 C11 C16 -1.9(3)
C10 C11 C12 C13 0.5(3)
C16 C11 C12 C13 -177.4(2)
C11 C12 C13 C14 -0.4(4)
C12 C13 C14 C15 0.0(3)
C13 C14 C15 C10 0.2(3)
C11 C10 C15 C14 0.0(3)
C9 C10 C15 C14 179.5(2)
C10 C11 C16 S2 80.1(2)
C12 C11 C16 S2 -102.0(2)
C17 S2 C16 C11 -160.74(19)
C21 N3 C17 C18 -0.8(3)
C21 N3 C17 S2 178.29(15)
C16 S2 C17 N3 -7.1(2)
C16 S2 C17 C18 172.06(18)
N3 C17 C18 C19 0.3(3)
S2 C17 C18 C19 -178.79(16)
N3 C17 C18 C22 -179.43(19)
S2 C17 C18 C22 1.5(3)
C17 C18 C19 C20 0.3(3)
C22 C18 C19 C20 180.0(2)
C17 C18 C19 C23 -179.1(2)
C22 C18 C19 C23 0.6(3)
C18 C19 C20 C21 -0.3(3)
C23 C19 C20 C21 179.1(2)
C17 N3 C21 C20 0.8(3)
C17 N3 C21 C24 -178.98(19)
C19 C20 C21 N3 -0.2(3)
C19 C20 C21 C24 179.5(2)
C29 N5 C25 C26 0.2(3)
C29 N5 C25 S3 179.94(15)
C33 S3 C25 N5 13.13(19)
C33 S3 C25 C26 -167.15(17)
N5 C25 C26 C27 -0.8(3)
S3 C25 C26 C27 179.50(16)
N5 C25 C26 C30 179.87(19)
S3 C25 C26 C30 0.2(3)
C25 C26 C27 C28 0.7(3)
C30 C26 C27 C28 -180.0(2)
C25 C26 C27 C31 -177.69(19)
C30 C26 C27 C31 1.6(3)
C26 C27 C28 C29 -0.1(3)
C31 C27 C28 C29 178.3(2)
C25 N5 C29 C28 0.4(3)
C25 N5 C29 C32 179.37(19)
C27 C28 C29 N5 -0.5(3)
C27 C28 C29 C32 -179.4(2)
C25 S3 C33 C34 171.40(16)
S3 C33 C34 C39 87.0(2)
S3 C33 C34 C35 -93.5(2)
C39 C34 C35 C36 1.6(3)
C33 C34 C35 C36 -177.97(18)
C39 C34 C35 C40 -177.98(19)
C33 C34 C35 C40 2.5(3)
C34 C35 C36 C37 -1.4(3)
C40 C35 C36 C37 178.20(19)
C35 C36 C37 C38 0.0(3)
C36 C37 C38 C39 1.1(3)
C37 C38 C39 C34 -0.8(3)
C35 C34 C39 C38 -0.5(3)
C33 C34 C39 C38 179.07(19)
C36 C35 C40 S4 -92.3(2)
C34 C35 C40 S4 87.3(2)
C41 S4 C40 C35 -123.52(16)
C45 N7 C41 C42 0.0(3)
C45 N7 C41 S4 -179.76(15)
C40 S4 C41 N7 -5.60(19)
C40 S4 C41 C42 174.64(16)
N7 C41 C42 C43 -0.2(3)
S4 C41 C42 C43 179.58(16)
N7 C41 C42 C46 179.03(19)
S4 C41 C42 C46 -1.2(3)
C41 C42 C43 C44 0.3(3)
C46 C42 C43 C44 -178.91(19)
C41 C42 C43 C47 -179.5(2)
C46 C42 C43 C47 1.3(3)
C42 C43 C44 C45 -0.3(3)
C47 C43 C44 C45 179.5(2)
C41 N7 C45 C44 0.1(3)
C41 N7 C45 C48 178.76(19)
C43 C44 C45 N7 0.1(3)
C43 C44 C45 C48 -178.5(2)
